data_2232936
loop_
_publ_author_name
'Sinha, Suman'
'Osman, Hasnah'
'Wahab, Habibah A.'
'Hemamalini, Madhukar'
'Fun, Hoong-Kun'

_publ_section_title
;
 3-Hydroxy-2-(4-methoxybenzenesulfonamido)butanoic acid
;
_journal_coeditor_code RZ2664
_journal_issue 12
_journal_name_full 'Acta Crystallographica Section E'
_journal_page_first o3275
_journal_paper_doi 10.1107/S1600536811046502
_journal_volume 67
_journal_year 2011
_chemical_formula_iupac 'C11 H15 N O6 S'
_chemical_formula_moiety 'C11 H15 N O6 S'
_chemical_formula_sum 'C11 H15 N O6 S'
_chemical_formula_weight 289.30
_chemical_name_systematic
;
3-Hydroxy-2-(4-methoxybenzenesulfonamido)butanoic acid
;
_space_group_IT_number 19
_symmetry_cell_setting orthorhombic
_symmetry_space_group_name_Hall 'P 2ac 2ab'
_symmetry_space_group_name_H-M 'P 21 21 21'
_atom_sites_solution_hydrogens geom
_atom_sites_solution_primary direct
_atom_sites_solution_secondary difmap
_audit_creation_method SHELXL-97
_cell_angle_alpha 90.00
_cell_angle_beta 90.00
_cell_angle_gamma 90.00
_cell_formula_units_Z 4
_cell_length_a 5.6505(2)
_cell_length_b 9.9204(3)
_cell_length_c 23.0561(6)
_cell_measurement_reflns_used 9845
_cell_measurement_temperature 100.00(10)
_cell_measurement_theta_max 35.24
_cell_measurement_theta_min 3.35
_cell_volume 1292.41(7)
_computing_cell_refinement 'SAINT (Bruker, 2009)'
_computing_data_collection 'APEX2 (Bruker, 2009)'
_computing_data_reduction 'SAINT (Bruker, 2009)'
_computing_molecular_graphics 'SHELXTL (Sheldrick, 2008)'
_computing_publication_material 'SHELXTL (Sheldrick, 2008) and PLATON (Spek, 2009)'
_computing_structure_refinement 'SHELXTL (Sheldrick, 2008)'
_computing_structure_solution 'SHELXTL (Sheldrick, 2008)'
_diffrn_ambient_temperature 100.0(10)
_diffrn_measured_fraction_theta_full 0.986
_diffrn_measured_fraction_theta_max 0.986
_diffrn_measurement_device_type
;
Bruker SMART APEXII CCD area-detector
;
_diffrn_measurement_method '\f and \w scans'
_diffrn_radiation_monochromator graphite
_diffrn_radiation_source 'fine-focus sealed tube'
_diffrn_radiation_type MoK\a
_diffrn_radiation_wavelength 0.71073
_diffrn_reflns_av_R_equivalents 0.0266
_diffrn_reflns_av_sigmaI/netI 0.0207
_diffrn_reflns_limit_h_max 9
_diffrn_reflns_limit_h_min -7
_diffrn_reflns_limit_k_max 16
_diffrn_reflns_limit_k_min -16
_diffrn_reflns_limit_l_max 37
_diffrn_reflns_limit_l_min -37
_diffrn_reflns_number 35154
_diffrn_reflns_theta_full 35.43
_diffrn_reflns_theta_max 35.43
_diffrn_reflns_theta_min 2.23
_diffrn_standards_number 0
_exptl_absorpt_coefficient_mu 0.273
_exptl_absorpt_correction_T_max 0.9543
_exptl_absorpt_correction_T_min 0.8212
_exptl_absorpt_correction_type multi-scan
_exptl_absorpt_process_details '(SADABS; Bruker, 2009)'
_exptl_crystal_colour colourless
_exptl_crystal_density_diffrn 1.487
_exptl_crystal_density_method 'not measured'
_exptl_crystal_description block
_exptl_crystal_F_000 608
_exptl_crystal_size_max 0.75
_exptl_crystal_size_mid 0.19
_exptl_crystal_size_min 0.17
_refine_diff_density_max 0.337
_refine_diff_density_min -0.421
_refine_ls_abs_structure_details 'Flack (1983), 2444 Friedel pairs'
_refine_ls_abs_structure_Flack 0.02(4)
_refine_ls_extinction_method none
_refine_ls_goodness_of_fit_ref 1.071
_refine_ls_hydrogen_treatment mixed
_refine_ls_matrix_type full
_refine_ls_number_parameters 186
_refine_ls_number_reflns 5756
_refine_ls_number_restraints 0
_refine_ls_restrained_S_all 1.071
_refine_ls_R_factor_all 0.0301
_refine_ls_R_factor_gt 0.0283
_refine_ls_shift/su_max 0.001
_refine_ls_shift/su_max_lt 0.001
_refine_ls_shift/su_mean 0.000
_refine_ls_structure_factor_coef Fsqd
_refine_ls_weighting_details 'calc w=1/[\s^2^(Fo^2^)+(0.0407P)^2^+0.1630P] where P=(Fo^2^+2Fc^2^)/3'
_refine_ls_weighting_scheme calc
_refine_ls_wR_factor_gt 0.0712
_refine_ls_wR_factor_ref 0.0725
_reflns_number_gt 5505
_reflns_number_total 5756
_reflns_threshold_expression I>2\s(I)
_cod_data_source_file rz2664.cif
_cod_data_source_block I
_cod_database_code 2232936
_cod_database_fobs_code 2232936

loop_
_symmetry_equiv_pos_as_xyz
'x, y, z'
'-x+1/2, -y, z+1/2'
'-x, y+1/2, -z+1/2'
'x+1/2, -y+1/2, -z'

loop_
_atom_site_type_symbol
_atom_site_label
_atom_site_fract_x
_atom_site_fract_y
_atom_site_fract_z
_atom_site_U_iso_or_equiv
_atom_site_adp_type
_atom_site_calc_flag
_atom_site_refinement_flags
_atom_site_occupancy
_atom_site_symmetry_multiplicity
S S1 0.72919(4) 0.22850(2) 0.138337(9) 0.01332(4) Uani d . 1 1
O O1 0.78573(15) 0.61425(7) -0.05450(3) 0.02057(13) Uani d . 1 1
O O2 0.48689(13) 0.21583(8) 0.15597(3) 0.01902(13) Uani d . 1 1
O O3 0.86556(14) 0.10991(7) 0.12458(3) 0.01897(13) Uani d . 1 1
O O4 1.15328(13) 0.52453(7) 0.17150(3) 0.02082(14) Uani d . 1 1
O O5 0.85821(13) 0.66432(7) 0.19810(4) 0.01992(14) Uani d . 1 1
O O6 0.96165(12) 0.40568(7) 0.30315(3) 0.01456(11) Uani d . 1 1
N N1 0.87145(14) 0.30287(7) 0.19112(3) 0.01372(12) Uani d . 1 1
C C1 0.93213(15) 0.33833(9) 0.04102(4) 0.01481(14) Uani d . 1 1
H H1A 1.0550 0.2771 0.0462 0.018 Uiso calc R 1 1
C C2 0.94041(16) 0.43159(9) -0.00357(4) 0.01560(14) Uani d . 1 1
H H2A 1.0688 0.4326 -0.0288 0.019 Uiso calc R 1 1
C C3 0.75624(17) 0.52429(8) -0.01084(3) 0.01491(14) Uani d . 1 1
C C4 0.56040(16) 0.52178(10) 0.02592(4) 0.01660(15) Uani d . 1 1
H H4A 0.4368 0.5824 0.0206 0.020 Uiso calc R 1 1
C C5 0.55119(15) 0.42778(9) 0.07069(4) 0.01495(14) Uani d . 1 1
H H5A 0.4214 0.4255 0.0955 0.018 Uiso calc R 1 1
C C6 0.73634(15) 0.33731(8) 0.07829(3) 0.01262(12) Uani d . 1 1
C C7 0.78523(15) 0.43593(8) 0.20919(4) 0.01261(13) Uani d . 1 1
H H7A 0.6333 0.4522 0.1899 0.015 Uiso calc R 1 1
C C8 0.74478(15) 0.44309(8) 0.27510(3) 0.01324(13) Uani d . 1 1
H H8A 0.7047 0.5359 0.2858 0.016 Uiso calc R 1 1
C C9 0.54836(17) 0.35081(11) 0.29434(4) 0.02040(17) Uani d . 1 1
H H9A 0.5260 0.3595 0.3354 0.031 Uiso calc R 1 1
H H9B 0.5891 0.2593 0.2852 0.031 Uiso calc R 1 1
H H9C 0.4047 0.3748 0.2747 0.031 Uiso calc R 1 1
C C10 0.95658(16) 0.54537(9) 0.19018(4) 0.01371(14) Uani d . 1 1
C C11 0.6019(2) 0.71196(10) -0.06293(4) 0.02317(19) Uani d . 1 1
H H11A 0.6467 0.7728 -0.0934 0.035 Uiso calc R 1 1
H H11B 0.5782 0.7616 -0.0277 0.035 Uiso calc R 1 1
H H11C 0.4578 0.6668 -0.0734 0.035 Uiso calc R 1 1
H H1N1 1.025(3) 0.3010(15) 0.1834(7) 0.025(4) Uiso d . 1 1
H H1O5 0.952(3) 0.7296(19) 0.1933(8) 0.039(5) Uiso d . 1 1
H H1O6 1.008(4) 0.462(2) 0.3261(9) 0.059(6) Uiso d . 1 1

loop_
_atom_site_aniso_label
_atom_site_aniso_U_11
_atom_site_aniso_U_22
_atom_site_aniso_U_33
_atom_site_aniso_U_12
_atom_site_aniso_U_13
_atom_site_aniso_U_23
S1 0.01979(8) 0.00881(7) 0.01137(8) -0.00184(7) -0.00180(7) 0.00073(6)
O1 0.0300(3) 0.0169(3) 0.0149(3) 0.0028(3) 0.0028(3) 0.0051(2)
O2 0.0214(3) 0.0182(3) 0.0175(3) -0.0080(3) 0.0000(2) 0.0032(2)
O3 0.0322(4) 0.0089(2) 0.0157(3) 0.0027(3) -0.0047(3) -0.0007(2)
O4 0.0202(3) 0.0154(3) 0.0269(3) 0.0005(2) 0.0100(3) 0.0002(3)
O5 0.0183(3) 0.0094(3) 0.0321(4) 0.0004(2) 0.0039(3) 0.0003(3)
O6 0.0156(2) 0.0127(3) 0.0154(3) -0.0003(2) -0.0030(2) -0.0036(2)
N1 0.0178(3) 0.0104(3) 0.0130(3) 0.0009(2) -0.0027(2) -0.0016(2)
C1 0.0166(3) 0.0127(3) 0.0151(3) 0.0023(3) 0.0001(3) -0.0012(3)
C2 0.0184(3) 0.0147(3) 0.0137(3) 0.0010(3) 0.0032(3) -0.0002(3)
C3 0.0209(3) 0.0123(3) 0.0115(3) 0.0005(3) 0.0006(3) 0.0010(2)
C4 0.0181(4) 0.0163(4) 0.0153(4) 0.0037(3) 0.0000(3) 0.0035(3)
C5 0.0151(3) 0.0158(3) 0.0139(3) 0.0013(3) 0.0007(3) 0.0014(3)
C6 0.0159(3) 0.0107(3) 0.0113(3) 0.0000(3) -0.0006(3) 0.0007(2)
C7 0.0147(3) 0.0097(3) 0.0135(3) 0.0002(3) -0.0003(3) -0.0006(2)
C8 0.0129(3) 0.0135(3) 0.0133(3) 0.0009(3) 0.0010(3) -0.0013(2)
C9 0.0155(3) 0.0252(4) 0.0206(4) -0.0034(3) 0.0036(3) 0.0027(3)
C10 0.0163(3) 0.0113(3) 0.0136(3) 0.0005(3) 0.0007(3) 0.0002(3)
C11 0.0355(5) 0.0165(4) 0.0175(4) 0.0033(4) -0.0036(4) 0.0037(3)

loop_
_atom_type_symbol
_atom_type_description
_atom_type_scat_dispersion_real
_atom_type_scat_dispersion_imag
_atom_type_scat_source
C C 0.0033 0.0016 'International Tables Vol C Tables 4.2.6.8 and 6.1.1.4'
H H 0.0000 0.0000 'International Tables Vol C Tables 4.2.6.8 and 6.1.1.4'
N N 0.0061 0.0033 'International Tables Vol C Tables 4.2.6.8 and 6.1.1.4'
O O 0.0106 0.0060 'International Tables Vol C Tables 4.2.6.8 and 6.1.1.4'
S S 0.1246 0.1234 'International Tables Vol C Tables 4.2.6.8 and 6.1.1.4'

loop_
_geom_angle_atom_site_label_1
_geom_angle_atom_site_label_2
_geom_angle_atom_site_label_3
_geom_angle
O2 S1 O3 120.08(5)
O2 S1 N1 107.35(4)
O3 S1 N1 105.62(4)
O2 S1 C6 107.42(4)
O3 S1 C6 108.41(4)
N1 S1 C6 107.35(4)
C3 O1 C11 117.17(8)
C10 O5 H1O5 113.7(13)
C8 O6 H1O6 113.2(16)
C7 N1 S1 117.01(6)
C7 N1 H1N1 113.6(10)
S1 N1 H1N1 108.9(10)
C2 C1 C6 119.16(8)
C2 C1 H1A 120.4
C6 C1 H1A 120.4
C1 C2 C3 120.23(8)
C1 C2 H2A 119.9
C3 C2 H2A 119.9
O1 C3 C4 124.11(8)
O1 C3 C2 115.49(8)
C4 C3 C2 120.39(8)
C5 C4 C3 119.50(8)
C5 C4 H4A 120.2
C3 C4 H4A 120.2
C6 C5 C4 119.87(8)
C6 C5 H5A 120.1
C4 C5 H5A 120.1
C5 C6 C1 120.84(8)
C5 C6 S1 118.63(6)
C1 C6 S1 120.41(6)
N1 C7 C10 110.45(7)
N1 C7 C8 111.80(7)
C10 C7 C8 110.28(7)
N1 C7 H7A 108.1
C10 C7 H7A 108.1
C8 C7 H7A 108.1
O6 C8 C9 109.86(7)
O6 C8 C7 107.85(7)
C9 C8 C7 111.87(7)
O6 C8 H8A 109.1
C9 C8 H8A 109.1
C7 C8 H8A 109.1
C8 C9 H9A 109.5
C8 C9 H9B 109.5
H9A C9 H9B 109.5
C8 C9 H9C 109.5
H9A C9 H9C 109.5
H9B C9 H9C 109.5
O4 C10 O5 126.17(9)
O4 C10 C7 124.47(8)
O5 C10 C7 109.35(7)
O1 C11 H11A 109.5
O1 C11 H11B 109.5
H11A C11 H11B 109.5
O1 C11 H11C 109.5
H11A C11 H11C 109.5
H11B C11 H11C 109.5

loop_
_geom_bond_atom_site_label_1
_geom_bond_atom_site_label_2
_geom_bond_distance
S1 O2 1.4337(8)
S1 O3 1.4416(7)
S1 N1 1.6345(8)
S1 C6 1.7561(8)
O1 C3 1.3555(10)
O1 C11 1.4338(13)
O4 C10 1.2097(11)
O5 C10 1.3171(11)
O5 H1O5 0.845(19)
O6 C8 1.4344(11)
O6 H1O6 0.81(2)
N1 C7 1.4674(11)
N1 H1N1 0.887(17)
C1 C2 1.3839(13)
C1 C6 1.4008(12)
C1 H1A 0.9300
C2 C3 1.3989(13)
C2 H2A 0.9300
C3 C4 1.3940(13)
C4 C5 1.3922(12)
C4 H4A 0.9300
C5 C6 1.3895(12)
C5 H5A 0.9300
C7 C10 1.5193(12)
C7 C8 1.5385(11)
C7 H7A 0.9800
C8 C9 1.5055(13)
C8 H8A 0.9800
C9 H9A 0.9600
C9 H9B 0.9600
C9 H9C 0.9600
C11 H11A 0.9600
C11 H11B 0.9600
C11 H11C 0.9600

loop_
_geom_hbond_atom_site_label_D
_geom_hbond_atom_site_label_H
_geom_hbond_atom_site_label_A
_geom_hbond_site_symmetry_A
_geom_hbond_distance_DH
_geom_hbond_distance_HA
_geom_hbond_distance_DA
_geom_hbond_angle_DHA
_geom_hbond_publ_flag
O5 H1O5 O6 3_755 0.844(18) 1.816(19) 2.6019(10) 154.3(17) yes
O6 H1O6 O3 3_755 0.81(2) 1.99(2) 2.7990(10) 174.2(19) yes
C5 H5A O4 1_455 0.9300 2.5200 3.3732(11) 153.00 yes
C8 H8A O2 3_655 0.9800 2.4800 3.4000(11) 156.00 yes

loop_
_geom_torsion_atom_site_label_1
_geom_torsion_atom_site_label_2
_geom_torsion_atom_site_label_3
_geom_torsion_atom_site_label_4
_geom_torsion
O2 S1 N1 C7 -57.73(7)
O3 S1 N1 C7 173.03(6)
C6 S1 N1 C7 57.50(7)
C6 C1 C2 C3 0.59(13)
C11 O1 C3 C4 -0.22(13)
C11 O1 C3 C2 -179.31(8)
C1 C2 C3 O1 177.73(8)
C1 C2 C3 C4 -1.40(14)
O1 C3 C4 C5 -177.88(9)
C2 C3 C4 C5 1.17(14)
C3 C4 C5 C6 -0.15(14)
C4 C5 C6 C1 -0.66(13)
C4 C5 C6 S1 175.37(7)
C2 C1 C6 C5 0.43(13)
C2 C1 C6 S1 -175.52(7)
O2 S1 C6 C5 23.15(8)
O3 S1 C6 C5 154.30(7)
N1 S1 C6 C5 -92.03(7)
O2 S1 C6 C1 -160.81(7)
O3 S1 C6 C1 -29.66(8)
N1 S1 C6 C1 84.01(8)
S1 N1 C7 C10 -108.33(7)
S1 N1 C7 C8 128.47(6)
N1 C7 C8 O6 55.38(9)
C10 C7 C8 O6 -67.91(8)
N1 C7 C8 C9 -65.53(9)
C10 C7 C8 C9 171.18(7)
N1 C7 C10 O4 -11.26(12)
C8 C7 C10 O4 112.81(10)
N1 C7 C10 O5 169.63(7)
C8 C7 C10 O5 -66.30(9)

loop_
_cod_related_entry_id
_cod_related_entry_database
_cod_related_entry_code
1 ChemSpider 1577145
